data_1506238
loop_
_publ_author_name
'Hoye, Thomas R.'
'Dvornikovs, Vadims'
'Sizova, Elena'

_publ_section_title
;
 Silylative Dieckmann-like cyclizations of ester-imides (and diesters).
;
_journal_issue 23
_journal_name_full 'Organic letters'
_journal_page_first 5191
_journal_page_last 5194
_journal_paper_doi 10.1021/ol061988q
_journal_volume 8
_journal_year 2006
_chemical_absolute_configuration adrm
_chemical_formula_moiety 'C15 H27 N O6 Si'
_chemical_formula_sum 'C15 H27 N O6 Si'
_chemical_formula_weight 345.47
_chemical_name_common 06036b
_chemical_name_systematic
; 
 ? 
;
_space_group_IT_number 19
_symmetry_cell_setting orthorhombic
_symmetry_space_group_name_Hall 'P 2ac 2ab'
_symmetry_space_group_name_H-M 'P 21 21 21'
_atom_sites_solution_hydrogens geom
_atom_sites_solution_primary direct
_atom_sites_solution_secondary difmap
_audit_creation_method SHELXL-97
_cell_angle_alpha 90.00
_cell_angle_beta 90.00
_cell_angle_gamma 90.00
_cell_formula_units_Z 8
_cell_length_a 7.7751(17)
_cell_length_b 15.225(3)
_cell_length_c 32.622(7)
_cell_measurement_reflns_used 2487
_cell_measurement_temperature 173(2)
_cell_measurement_theta_max 22.57
_cell_measurement_theta_min 2.30
_cell_volume 3861.7(14)
_computing_cell_refinement 'Bruker SMART'
_computing_data_collection 'Bruker SMART'
_computing_data_reduction 'Bruker SAINT'
_computing_molecular_graphics 'Bruker SHELXTL'
_computing_publication_material 'Bruker SHELXTL'
_computing_structure_refinement 'Bruker SHELXTL'
_computing_structure_solution 'Bruker SHELXTL'
_diffrn_ambient_temperature 173(2)
_diffrn_measured_fraction_theta_full 0.999
_diffrn_measured_fraction_theta_max 0.999
_diffrn_measurement_device_type 'CCD area detector'
_diffrn_measurement_method 'phi and omega scans'
_diffrn_radiation_monochromator graphite
_diffrn_radiation_source 'sealed tube'
_diffrn_radiation_type MoK\a
_diffrn_radiation_wavelength 0.71073
_diffrn_reflns_av_R_equivalents 0.0641
_diffrn_reflns_av_sigmaI/netI 0.0543
_diffrn_reflns_limit_h_max 9
_diffrn_reflns_limit_h_min -9
_diffrn_reflns_limit_k_max 18
_diffrn_reflns_limit_k_min 0
_diffrn_reflns_limit_l_max 38
_diffrn_reflns_limit_l_min 0
_diffrn_reflns_number 30647
_diffrn_reflns_theta_full 25.05
_diffrn_reflns_theta_max 25.05
_diffrn_reflns_theta_min 1.48
_exptl_absorpt_coefficient_mu 0.148
_exptl_absorpt_correction_T_max 0.9941
_exptl_absorpt_correction_T_min 0.9432
_exptl_absorpt_correction_type multi-scan
_exptl_absorpt_process_details 'SADABS Sheldrick, 2003'
_exptl_crystal_colour Colorless
_exptl_crystal_density_diffrn 1.188
_exptl_crystal_density_method 'not measured'
_exptl_crystal_description Plate
_exptl_crystal_F_000 1488
_exptl_crystal_size_max 0.40
_exptl_crystal_size_mid 0.40
_exptl_crystal_size_min 0.04
_refine_diff_density_max 0.351
_refine_diff_density_min -0.400
_refine_diff_density_rms 0.051
_refine_ls_abs_structure_details 'Flack H D (1983), Acta Cryst. A39, 876-881'
_refine_ls_abs_structure_Flack 0.11(19)
_refine_ls_extinction_method none
_refine_ls_goodness_of_fit_ref 1.056
_refine_ls_hydrogen_treatment riding
_refine_ls_matrix_type full
_refine_ls_number_parameters 458
_refine_ls_number_reflns 6834
_refine_ls_number_restraints 159
_refine_ls_restrained_S_all 1.062
_refine_ls_R_factor_all 0.0905
_refine_ls_R_factor_gt 0.0532
_refine_ls_shift/su_max 0.002
_refine_ls_shift/su_mean 0.000
_refine_ls_structure_factor_coef Fsqd
_refine_ls_weighting_details 'calc w=1/[\s^2^(Fo^2^)+(0.0473P)^2^+2.4935P] where P=(Fo^2^+2Fc^2^)/3'
_refine_ls_weighting_scheme calc
_refine_ls_wR_factor_gt 0.1128
_refine_ls_wR_factor_ref 0.1308
_reflns_number_gt 4861
_reflns_number_total 6834
_reflns_threshold_expression >2sigma(I)
_cod_data_source_file ol061988qsi20060814_022453.cif
_cod_data_source_block 06036b
_cod_depositor_comments
;
The following automatic conversions were performed:

'_symmetry_cell_setting' value 'Orthorhombic' changed to
'orthorhombic' according to
/home/saulius/struct/CIF-dictionaries/cif_core.dic dictionary named
'cif_core.dic' version 2.4.1 from
2010-06-29.

'_exptl_absorpt_correction_type' value 'Multi-scan'
changed to 'multi-scan' according to
/home/saulius/struct/CIF-dictionaries/cif_core.dic dictionary named
'cif_core.dic' version 2.4.1 from 2010-06-29.

Automatic conversion script
Id: cif_fix_values 1715 2011-07-08 13:25:40Z adriana 
;
_cod_original_cell_volume 3861.5(15)
_cod_database_code 1506238

loop_
_symmetry_equiv_pos_as_xyz
'x, y, z'
'-x+1/2, -y, z+1/2'
'-x, y+1/2, -z+1/2'
'x+1/2, -y+1/2, -z'

loop_
_atom_site_label
_atom_site_type_symbol
_atom_site_fract_x
_atom_site_fract_y
_atom_site_fract_z
_atom_site_U_iso_or_equiv
_atom_site_adp_type
_atom_site_occupancy
_atom_site_symmetry_multiplicity
_atom_site_calc_flag
_atom_site_refinement_flags
_atom_site_disorder_assembly
_atom_site_disorder_group
N1A N 0.1726(4) 0.48007(17) 0.33406(9) 0.0301(7) Uani 1 1 d . . .
C1A C 0.2810(5) 0.5371(2) 0.31532(11) 0.0330(9) Uani 1 1 d . . .
O1A O 0.2456(3) 0.61302(15) 0.30641(8) 0.0397(6) Uani 1 1 d . . .
C2A C 0.4472(4) 0.4876(2) 0.30669(11) 0.0296(8) Uani 1 1 d . . .
H2AA H 0.5256 0.4908 0.3310 0.036 Uiso 1 1 calc R . .
O2A O 0.5331(3) 0.51758(14) 0.27112(7) 0.0333(6) Uani 1 1 d . . .
H2AB H 0.5854 0.5645 0.2764 0.050 Uiso 1 1 calc R . .
C3A C 0.3788(4) 0.3947(2) 0.30148(10) 0.0262(8) Uani 1 1 d . . .
H3AA H 0.3196 0.3903 0.2743 0.031 Uiso 1 1 calc R . .
O3A O 0.5028(3) 0.32756(14) 0.30418(7) 0.0325(6) Uani 1 1 d . . .
H3AB H 0.5122 0.3025 0.2813 0.049 Uiso 1 1 calc R . .
C4A C 0.2433(4) 0.3910(2) 0.33547(10) 0.0269(8) Uani 1 1 d . . .
C5A C 0.0827(4) 0.3306(2) 0.32853(11) 0.0326(8) Uani 1 1 d . . .
H5AA H 0.0406 0.3085 0.3556 0.039 Uiso 1 1 calc R . .
C6A C -0.0505(5) 0.3931(2) 0.31032(14) 0.0429(10) Uani 1 1 d . . .
H6AA H -0.1686 0.3724 0.3163 0.052 Uiso 1 1 calc R . .
H6AB H -0.0360 0.3980 0.2803 0.052 Uiso 1 1 calc R . .
C7A C -0.0160(5) 0.4812(2) 0.33119(13) 0.0417(10) Uani 1 1 d . . .
H7AA H -0.0572 0.5310 0.3143 0.050 Uiso 1 1 calc R . .
H7AB H -0.0701 0.4841 0.3586 0.050 Uiso 1 1 calc R . .
O4A O 0.3267(3) 0.37171(15) 0.37264(7) 0.0344(6) Uani 1 1 d . . .
Si1A Si 0.30127(18) 0.39493(9) 0.42106(4) 0.0615(4) Uani 1 1 d DU . .
C8A C 0.2472(10) 0.5118(3) 0.42869(17) 0.157(4) Uani 1 1 d DU . .
H8AA H 0.3383 0.5485 0.4170 0.235 Uiso 1 1 calc R . .
H8AB H 0.2368 0.5240 0.4581 0.235 Uiso 1 1 calc R . .
H8AC H 0.1379 0.5249 0.4151 0.235 Uiso 1 1 calc R . .
C9A C 0.1282(7) 0.3260(5) 0.44293(18) 0.154(3) Uani 1 1 d DU . .
H9AA H 0.0174 0.3436 0.4312 0.231 Uiso 1 1 calc R . .
H9AB H 0.1250 0.3336 0.4728 0.231 Uiso 1 1 calc R . .
H9AC H 0.1503 0.2642 0.4364 0.231 Uiso 1 1 calc R . .
C10A C 0.5118(5) 0.3669(2) 0.44468(10) 0.0778(15) Uani 1 1 d DU . .
C11A C 0.6523(6) 0.4234(5) 0.42507(18) 0.169(4) Uani 1 1 d DU . .
H11A H 0.7507 0.4276 0.4438 0.254 Uiso 1 1 calc R . .
H11B H 0.6070 0.4824 0.4197 0.254 Uiso 1 1 calc R . .
H11C H 0.6893 0.3965 0.3992 0.254 Uiso 1 1 calc R . .
C12A C 0.5075(8) 0.3834(4) 0.49085(11) 0.111(2) Uani 1 1 d DU . .
H12A H 0.6216 0.3721 0.5025 0.166 Uiso 1 1 calc R . .
H12B H 0.4233 0.3441 0.5036 0.166 Uiso 1 1 calc R . .
H12C H 0.4748 0.4446 0.4961 0.166 Uiso 1 1 calc R . .
C13A C 0.5526(8) 0.2701(3) 0.43712(18) 0.155(4) Uani 1 1 d DU . .
H13A H 0.6461 0.2516 0.4553 0.233 Uiso 1 1 calc R . .
H13B H 0.5877 0.2620 0.4085 0.233 Uiso 1 1 calc R . .
H13C H 0.4500 0.2346 0.4427 0.233 Uiso 1 1 calc R . .
C14A C 0.1281(4) 0.2544(2) 0.30188(14) 0.0335(9) Uani 1 1 d . . .
O5A O 0.1309(3) 0.25610(16) 0.26492(9) 0.0436(7) Uani 1 1 d . . .
O6A O 0.1695(3) 0.18440(15) 0.32421(8) 0.0422(7) Uani 1 1 d . . .
C15A C 0.2354(6) 0.1101(2) 0.30107(15) 0.0600(13) Uani 1 1 d . . .
H15A H 0.2619 0.0618 0.3199 0.090 Uiso 1 1 calc R . .
H15B H 0.3402 0.1276 0.2865 0.090 Uiso 1 1 calc R . .
H15C H 0.1486 0.0908 0.2812 0.090 Uiso 1 1 calc R . .
N1B N 0.2270(4) 0.27079(17) 0.15463(9) 0.0301(7) Uani 1 1 d . . .
C1B C 0.3261(4) 0.2154(2) 0.17692(11) 0.0296(8) Uani 1 1 d . . .
O1B O 0.2908(3) 0.13910(14) 0.18508(8) 0.0389(6) Uani 1 1 d . . .
C2B C 0.4856(4) 0.26657(19) 0.19024(10) 0.0269(8) Uani 1 1 d . . .
H2BA H 0.5763 0.2641 0.1685 0.032 Uiso 1 1 calc R . .
O2B O 0.5516(3) 0.23699(14) 0.22813(7) 0.0326(6) Uani 1 1 d . . .
H2BB H 0.6101 0.1913 0.2244 0.049 Uiso 1 1 calc R . .
C3B C 0.4107(4) 0.35819(19) 0.19331(10) 0.0258(8) Uani 1 1 d . . .
H3BA H 0.3386 0.3618 0.2186 0.031 Uiso 1 1 calc R . .
O3B O 0.5317(3) 0.42672(14) 0.19400(7) 0.0323(6) Uani 1 1 d . . .
H3BB H 0.5257 0.4532 0.2165 0.048 Uiso 1 1 calc R . .
C4B C 0.2920(5) 0.3613(2) 0.15576(10) 0.0276(8) Uani 1 1 d . A .
C5B C 0.1272(5) 0.4174(2) 0.15893(12) 0.0333(9) Uani 1 1 d . . .
H5BA H 0.0945 0.4383 0.1309 0.040 Uiso 1 1 calc R . .
C6B C -0.0110(5) 0.3536(2) 0.17450(12) 0.0391(9) Uani 1 1 d . . .
H6BA H -0.0069 0.3481 0.2047 0.047 Uiso 1 1 calc R . .
H6BB H -0.1274 0.3730 0.1662 0.047 Uiso 1 1 calc R . .
C7B C 0.0376(5) 0.2669(2) 0.15366(12) 0.0381(9) Uani 1 1 d . . .
H7BA H -0.0064 0.2158 0.1692 0.046 Uiso 1 1 calc R . .
H7BB H -0.0062 0.2644 0.1252 0.046 Uiso 1 1 calc R . .
O4B O 0.3906(3) 0.38336(15) 0.12117(7) 0.0344(6) Uani 1 1 d . . .
Si1B Si 0.41397(19) 0.34661(9) 0.07420(4) 0.0468(4) Uani 0.831(2) 1 d PD A 1
C8B C 0.4994(9) 0.2333(2) 0.07375(19) 0.097(3) Uani 0.831(2) 1 d PD A 1
H8BA H 0.4161 0.1937 0.0867 0.145 Uiso 0.831(2) 1 calc PR A 1
H8BB H 0.6080 0.2313 0.0889 0.145 Uiso 0.831(2) 1 calc PR A 1
H8BC H 0.5192 0.2147 0.0454 0.145 Uiso 0.831(2) 1 calc PR A 1
C9B C 0.2102(6) 0.3501(5) 0.0451(2) 0.084(2) Uani 0.831(2) 1 d PD A 1
H9BA H 0.1622 0.4096 0.0463 0.125 Uiso 0.831(2) 1 calc PR A 1
H9BB H 0.1282 0.3086 0.0572 0.125 Uiso 0.831(2) 1 calc PR A 1
H9BC H 0.2320 0.3341 0.0165 0.125 Uiso 0.831(2) 1 calc PR A 1
C10B C 0.5739(5) 0.4250(2) 0.05254(14) 0.0538(15) Uani 0.831(2) 1 d PD A 1
C11B C 0.7332(6) 0.4288(4) 0.0801(2) 0.097(3) Uani 0.831(2) 1 d PD A 1
H11D H 0.8140 0.4724 0.0693 0.146 Uiso 0.831(2) 1 calc PR A 1
H11E H 0.7887 0.3710 0.0806 0.146 Uiso 0.831(2) 1 calc PR A 1
H11F H 0.6988 0.4453 0.1079 0.146 Uiso 0.831(2) 1 calc PR A 1
C12B C 0.6282(10) 0.3965(5) 0.00947(17) 0.087(2) Uani 0.831(2) 1 d PD A 1
H12D H 0.7044 0.4410 -0.0024 0.131 Uiso 0.831(2) 1 calc PR A 1
H12E H 0.5259 0.3900 -0.0078 0.131 Uiso 0.831(2) 1 calc PR A 1
H12F H 0.6891 0.3402 0.0110 0.131 Uiso 0.831(2) 1 calc PR A 1
C13B C 0.4955(8) 0.5170(2) 0.05049(17) 0.0779(19) Uani 0.831(2) 1 d PD A 1
H13D H 0.5812 0.5584 0.0399 0.117 Uiso 0.831(2) 1 calc PR A 1
H13E H 0.4597 0.5353 0.0780 0.117 Uiso 0.831(2) 1 calc PR A 1
H13F H 0.3953 0.5163 0.0323 0.117 Uiso 0.831(2) 1 calc PR A 1
Si1D Si 0.3753(10) 0.4059(5) 0.0735(2) 0.0468(4) Uani 0.169(2) 1 d PD A 2
C8D C 0.298(3) 0.5185(8) 0.0632(9) 0.097(3) Uani 0.169(2) 1 d PD A 2
H8BD H 0.1773 0.5166 0.0548 0.145 Uiso 0.169(2) 1 calc PR A 2
H8BE H 0.3672 0.5445 0.0411 0.145 Uiso 0.169(2) 1 calc PR A 2
H8BF H 0.3099 0.5542 0.0880 0.145 Uiso 0.169(2) 1 calc PR A 2
C9D C 0.222(2) 0.3260(16) 0.0516(11) 0.084(2) Uani 0.169(2) 1 d PD A 2
H9BD H 0.2754 0.2677 0.0508 0.125 Uiso 0.169(2) 1 calc PR A 2
H9BE H 0.1908 0.3441 0.0237 0.125 Uiso 0.169(2) 1 calc PR A 2
H9BF H 0.1183 0.3238 0.0687 0.125 Uiso 0.169(2) 1 calc PR A 2
C10D C 0.5953(15) 0.3888(10) 0.0527(6) 0.0538(15) Uani 0.169(2) 1 d PD A 2
C11D C 0.7214(15) 0.4519(18) 0.0733(14) 0.097(3) Uani 0.169(2) 1 d PD A 2
H11G H 0.7427 0.4327 0.1015 0.146 Uiso 0.169(2) 1 calc PR A 2
H11H H 0.6724 0.5112 0.0736 0.146 Uiso 0.169(2) 1 calc PR A 2
H11I H 0.8301 0.4524 0.0581 0.146 Uiso 0.169(2) 1 calc PR A 2
C12D C 0.597(4) 0.406(2) 0.0064(7) 0.087(2) Uani 0.169(2) 1 d PD A 2
H12G H 0.5135 0.3665 -0.0070 0.131 Uiso 0.169(2) 1 calc PR A 2
H12H H 0.7119 0.3940 -0.0045 0.131 Uiso 0.169(2) 1 calc PR A 2
H12I H 0.5653 0.4668 0.0011 0.131 Uiso 0.169(2) 1 calc PR A 2
C13D C 0.653(2) 0.2944(12) 0.0608(8) 0.0779(19) Uani 0.169(2) 1 d PD A 2
H13G H 0.7719 0.2868 0.0512 0.117 Uiso 0.169(2) 1 calc PR A 2
H13H H 0.5778 0.2536 0.0461 0.117 Uiso 0.169(2) 1 calc PR A 2
H13I H 0.6477 0.2822 0.0902 0.117 Uiso 0.169(2) 1 calc PR A 2
C14B C 0.1552(5) 0.4958(2) 0.18637(13) 0.0360(9) Uani 1 1 d . . .
O5B O 0.1413(3) 0.49486(16) 0.22339(9) 0.0459(7) Uani 1 1 d . . .
O6B O 0.2073(4) 0.56552(16) 0.16520(9) 0.0475(7) Uani 1 1 d . . .
C15B C 0.2613(6) 0.6396(3) 0.18964(17) 0.0697(15) Uani 1 1 d . . .
H15D H 0.2877 0.6893 0.1716 0.104 Uiso 1 1 calc R . .
H15E H 0.3641 0.6237 0.2054 0.104 Uiso 1 1 calc R . .
H15F H 0.1687 0.6560 0.2085 0.104 Uiso 1 1 calc R . .

loop_
_atom_site_aniso_label
_atom_site_aniso_U_11
_atom_site_aniso_U_22
_atom_site_aniso_U_33
_atom_site_aniso_U_23
_atom_site_aniso_U_13
_atom_site_aniso_U_12
N1A 0.0214(16) 0.0224(14) 0.0467(18) 0.0030(13) 0.0065(14) 0.0000(12)
C1A 0.032(2) 0.0240(19) 0.043(2) -0.0036(16) 0.0042(18) -0.0025(16)
O1A 0.0345(15) 0.0231(13) 0.0614(17) 0.0009(12) 0.0107(13) 0.0013(11)
C2A 0.0232(18) 0.0292(18) 0.036(2) -0.0007(16) 0.0050(16) -0.0051(15)
O2A 0.0280(14) 0.0273(13) 0.0446(15) -0.0043(11) 0.0058(12) -0.0094(11)
C3A 0.0206(18) 0.0250(17) 0.0331(19) -0.0014(15) 0.0009(15) 0.0009(15)
O3A 0.0238(13) 0.0328(13) 0.0409(15) -0.0034(11) 0.0025(12) 0.0048(11)
C4A 0.0262(19) 0.0221(17) 0.032(2) -0.0004(15) 0.0036(16) -0.0010(15)
C5A 0.0236(19) 0.0288(19) 0.046(2) 0.0022(16) 0.0071(17) -0.0019(16)
C6A 0.024(2) 0.033(2) 0.072(3) 0.000(2) 0.004(2) 0.0008(17)
C7A 0.022(2) 0.039(2) 0.064(3) 0.0040(19) 0.0095(19) 0.0035(17)
O4A 0.0350(15) 0.0362(14) 0.0320(13) -0.0002(11) 0.0031(12) 0.0010(11)
Si1A 0.0682(9) 0.0743(9) 0.0419(7) 0.0018(7) 0.0078(7) 0.0100(7)
C8A 0.278(11) 0.120(5) 0.072(4) -0.046(4) -0.021(6) 0.100(6)
C9A 0.100(5) 0.290(10) 0.072(4) 0.049(6) 0.011(4) -0.061(7)
C10A 0.081(4) 0.105(4) 0.047(3) 0.002(3) -0.015(3) -0.004(3)
C11A 0.090(5) 0.310(10) 0.107(5) 0.024(7) -0.009(5) -0.086(7)
C12A 0.144(6) 0.127(5) 0.061(3) 0.007(3) -0.037(4) -0.029(5)
C13A 0.197(9) 0.150(6) 0.120(6) -0.034(5) -0.083(6) 0.097(6)
C14A 0.0154(18) 0.0284(19) 0.057(3) 0.0025(18) 0.0039(18) -0.0097(15)
O5A 0.0384(16) 0.0395(15) 0.0528(19) -0.0071(13) 0.0028(14) -0.0056(13)
O6A 0.0349(15) 0.0250(13) 0.0668(18) 0.0053(12) 0.0081(14) 0.0002(12)
C15A 0.047(3) 0.028(2) 0.105(4) -0.009(2) 0.008(3) 0.006(2)
N1B 0.0248(16) 0.0252(15) 0.0403(17) 0.0010(13) -0.0076(14) -0.0022(13)
C1B 0.025(2) 0.0259(19) 0.038(2) -0.0039(15) -0.0035(16) -0.0001(16)
O1B 0.0337(15) 0.0225(13) 0.0605(17) 0.0040(11) -0.0089(13) -0.0020(11)
C2B 0.0276(19) 0.0246(17) 0.0284(19) 0.0002(15) -0.0018(16) -0.0005(15)
O2B 0.0281(14) 0.0297(13) 0.0402(15) -0.0022(11) -0.0069(11) 0.0067(11)
C3B 0.0238(19) 0.0223(17) 0.0312(19) 0.0010(14) -0.0013(16) -0.0020(14)
O3B 0.0291(14) 0.0250(12) 0.0428(15) -0.0039(11) 0.0024(12) -0.0069(11)
C4B 0.0284(19) 0.0275(18) 0.0269(18) -0.0003(14) -0.0029(16) 0.0017(15)
C5B 0.030(2) 0.0298(19) 0.040(2) 0.0011(16) -0.0043(17) 0.0031(16)
C6B 0.030(2) 0.039(2) 0.048(2) 0.0058(17) -0.0082(18) 0.0004(18)
C7B 0.026(2) 0.036(2) 0.052(2) 0.0052(18) -0.0109(18) -0.0017(17)
O4B 0.0357(15) 0.0345(13) 0.0331(14) 0.0016(11) 0.0010(11) -0.0010(12)
Si1B 0.0570(9) 0.0455(9) 0.0380(7) -0.0034(7) 0.0059(7) 0.0025(8)
C8B 0.161(7) 0.053(4) 0.075(4) -0.001(3) 0.042(5) 0.035(4)
C9B 0.076(4) 0.126(6) 0.048(4) -0.011(4) -0.011(3) -0.024(4)
C10B 0.052(3) 0.073(4) 0.037(3) 0.015(3) 0.004(2) 0.001(3)
C11B 0.052(4) 0.157(7) 0.082(5) 0.042(5) -0.005(3) -0.020(4)
C12B 0.095(5) 0.109(5) 0.058(4) 0.010(3) 0.027(4) 0.013(4)
C13B 0.092(5) 0.063(4) 0.079(4) 0.022(3) 0.007(4) 0.000(4)
Si1D 0.0570(9) 0.0455(9) 0.0380(7) -0.0034(7) 0.0059(7) 0.0025(8)
C8D 0.161(7) 0.053(4) 0.075(4) -0.001(3) 0.042(5) 0.035(4)
C9D 0.076(4) 0.126(6) 0.048(4) -0.011(4) -0.011(3) -0.024(4)
C10D 0.052(3) 0.073(4) 0.037(3) 0.015(3) 0.004(2) 0.001(3)
C11D 0.052(4) 0.157(7) 0.082(5) 0.042(5) -0.005(3) -0.020(4)
C12D 0.095(5) 0.109(5) 0.058(4) 0.010(3) 0.027(4) 0.013(4)
C13D 0.092(5) 0.063(4) 0.079(4) 0.022(3) 0.007(4) 0.000(4)
C14B 0.0217(19) 0.033(2) 0.054(3) 0.0032(18) -0.0074(19) 0.0123(16)
O5B 0.0424(17) 0.0447(16) 0.0506(18) -0.0090(13) -0.0026(14) 0.0118(13)
O6B 0.0422(16) 0.0315(14) 0.0686(19) 0.0002(13) -0.0070(15) -0.0006(13)
C15B 0.055(3) 0.030(2) 0.124(4) -0.018(3) -0.022(3) 0.000(2)

loop_
_atom_type_symbol
_atom_type_description
_atom_type_scat_dispersion_real
_atom_type_scat_dispersion_imag
_atom_type_scat_source
C C 0.0033 0.0016 'International Tables Vol C Tables 4.2.6.8 and 6.1.1.4'
H H 0.0000 0.0000 'International Tables Vol C Tables 4.2.6.8 and 6.1.1.4'
N N 0.0061 0.0033 'International Tables Vol C Tables 4.2.6.8 and 6.1.1.4'
O O 0.0106 0.0060 'International Tables Vol C Tables 4.2.6.8 and 6.1.1.4'
Si Si 0.0817 0.0704 'International Tables Vol C Tables 4.2.6.8 and 6.1.1.4'

loop_
_geom_angle_atom_site_label_1
_geom_angle_atom_site_label_2
_geom_angle_atom_site_label_3
_geom_angle
C1A N1A C4A 111.9(3)
C1A N1A C7A 125.8(3)
C4A N1A C7A 112.8(3)
O1A C1A N1A 124.9(3)
O1A C1A C2A 127.9(3)
N1A C1A C2A 107.1(3)
O2A C2A C3A 111.9(3)
O2A C2A C1A 113.1(3)
C3A C2A C1A 100.6(3)
O2A C2A H2AA 110.3
C3A C2A H2AA 110.3
C1A C2A H2AA 110.3
C2A O2A H2AB 109.5
O3A C3A C2A 115.4(3)
O3A C3A C4A 113.6(3)
C2A C3A C4A 101.2(3)
O3A C3A H3AA 108.8
C2A C3A H3AA 108.8
C4A C3A H3AA 108.8
C3A O3A H3AB 109.5
O4A C4A N1A 113.2(3)
O4A C4A C3A 108.4(3)
N1A C4A C3A 101.7(2)
O4A C4A C5A 111.7(3)
N1A C4A C5A 103.9(3)
C3A C4A C5A 117.7(3)
C14A C5A C6A 114.7(3)
C14A C5A C4A 110.6(3)
C6A C5A C4A 103.4(3)
C14A C5A H5AA 109.3
C6A C5A H5AA 109.3
C4A C5A H5AA 109.3
C5A C6A C7A 104.7(3)
C5A C6A H6AA 110.8
C7A C6A H6AA 110.8
C5A C6A H6AB 110.8
C7A C6A H6AB 110.8
H6AA C6A H6AB 108.9
N1A C7A C6A 101.2(3)
N1A C7A H7AA 111.5
C6A C7A H7AA 111.5
N1A C7A H7AB 111.5
C6A C7A H7AB 111.5
H7AA C7A H7AB 109.4
C4A O4A Si1A 137.3(2)
O4A Si1A C8A 111.6(2)
O4A Si1A C10A 104.19(15)
C8A Si1A C10A 111.5(2)
O4A Si1A C9A 109.8(2)
C8A Si1A C9A 109.2(3)
C10A Si1A C9A 110.5(2)
Si1A C8A H8AA 109.5
Si1A C8A H8AB 109.5
H8AA C8A H8AB 109.5
Si1A C8A H8AC 109.5
H8AA C8A H8AC 109.5
H8AB C8A H8AC 109.5
Si1A C9A H9AA 109.5
Si1A C9A H9AB 109.5
H9AA C9A H9AB 109.5
Si1A C9A H9AC 109.5
H9AA C9A H9AC 109.5
H9AB C9A H9AC 109.5
C13A C10A C12A 108.8(3)
C13A C10A C11A 109.1(3)
C12A C10A C11A 109.6(3)
C13A C10A Si1A 109.7(3)
C12A C10A Si1A 110.6(3)
C11A C10A Si1A 109.1(3)
C10A C11A H11A 109.5
C10A C11A H11B 109.5
H11A C11A H11B 109.5
C10A C11A H11C 109.5
H11A C11A H11C 109.5
H11B C11A H11C 109.5
C10A C12A H12A 109.5
C10A C12A H12B 109.5
H12A C12A H12B 109.5
C10A C12A H12C 109.5
H12A C12A H12C 109.5
H12B C12A H12C 109.5
C10A C13A H13A 109.5
C10A C13A H13B 109.5
H13A C13A H13B 109.5
C10A C13A H13C 109.5
H13A C13A H13C 109.5
H13B C13A H13C 109.5
O5A C14A O6A 124.1(4)
O5A C14A C5A 124.8(3)
O6A C14A C5A 111.2(4)
C14A O6A C15A 115.1(3)
O6A C15A H15A 109.5
O6A C15A H15B 109.5
H15A C15A H15B 109.5
O6A C15A H15C 109.5
H15A C15A H15C 109.5
H15B C15A H15C 109.5
C1B N1B C4B 112.0(3)
C1B N1B C7B 123.7(3)
C4B N1B C7B 112.4(3)
O1B C1B N1B 125.5(3)
O1B C1B C2B 127.2(3)
N1B C1B C2B 107.3(3)
O2B C2B C3B 112.1(3)
O2B C2B C1B 112.4(3)
C3B C2B C1B 100.1(3)
O2B C2B H2BA 110.6
C3B C2B H2BA 110.6
C1B C2B H2BA 110.6
C2B O2B H2BB 109.5
O3B C3B C2B 115.3(3)
O3B C3B C4B 113.1(3)
C2B C3B C4B 101.9(3)
O3B C3B H3BA 108.7
C2B C3B H3BA 108.7
C4B C3B H3BA 108.7
C3B O3B H3BB 109.5
O4B C4B N1B 113.1(3)
O4B C4B C3B 108.7(3)
N1B C4B C3B 101.4(2)
O4B C4B C5B 112.0(3)
N1B C4B C5B 103.6(3)
C3B C4B C5B 117.6(3)
C14B C5B C6B 113.9(3)
C14B C5B C4B 111.0(3)
C6B C5B C4B 104.7(3)
C14B C5B H5BA 109.0
C6B C5B H5BA 109.0
C4B C5B H5BA 109.0
C7B C6B C5B 103.0(3)
C7B C6B H6BA 111.2
C5B C6B H6BA 111.2
C7B C6B H6BB 111.2
C5B C6B H6BB 111.2
H6BA C6B H6BB 109.1
N1B C7B C6B 101.7(3)
N1B C7B H7BA 111.4
C6B C7B H7BA 111.4
N1B C7B H7BB 111.4
C6B C7B H7BB 111.4
H7BA C7B H7BB 109.3
C4B O4B Si1D 142.4(4)
C4B O4B Si1B 136.8(2)
Si1D O4B Si1B 34.2(3)
O4B Si1B C9B 112.0(3)
O4B Si1B C8B 111.4(2)
C9B Si1B C8B 109.3(3)
O4B Si1B C10B 102.11(17)
C9B Si1B C10B 111.1(2)
C8B Si1B C10B 110.8(2)
C13B C10B C11B 108.3(3)
C13B C10B C12B 109.2(3)
C11B C10B C12B 109.0(3)
C13B C10B Si1B 109.7(3)
C11B C10B Si1B 110.0(3)
C12B C10B Si1B 110.6(3)
O4B Si1D C8D 113.7(10)
O4B Si1D C9D 106.5(12)
C8D Si1D C9D 109.4(4)
O4B Si1D C10D 104.9(7)
C8D Si1D C10D 111.1(3)
C9D Si1D C10D 111.1(3)
Si1D C8D H8BD 109.5
Si1D C8D H8BE 109.5
H8BD C8D H8BE 109.5
Si1D C8D H8BF 109.5
H8BD C8D H8BF 109.5
H8BE C8D H8BF 109.5
Si1D C9D H9BD 109.5
Si1D C9D H9BE 109.5
H9BD C9D H9BE 109.5
Si1D C9D H9BF 109.5
H9BD C9D H9BF 109.5
H9BE C9D H9BF 109.5
C13D C10D C11D 109.0(3)
C13D C10D C12D 109.0(3)
C11D C10D C12D 109.0(3)
C13D C10D Si1D 109.9(3)
C11D C10D Si1D 109.9(3)
C12D C10D Si1D 110.1(3)
C10D C11D H11G 109.5
C10D C11D H11H 109.5
H11G C11D H11H 109.5
C10D C11D H11I 109.5
H11G C11D H11I 109.5
H11H C11D H11I 109.5
C10D C12D H12G 109.5
C10D C12D H12H 109.5
H12G C12D H12H 109.5
C10D C12D H12I 109.5
H12G C12D H12I 109.5
H12H C12D H12I 109.5
C10D C13D H13G 109.5
C10D C13D H13H 109.5
H13G C13D H13H 109.5
C10D C13D H13I 109.5
H13G C13D H13I 109.5
H13H C13D H13I 109.5
O5B C14B O6B 123.7(4)
O5B C14B C5B 124.7(3)
O6B C14B C5B 111.6(3)
C14B O6B C15B 115.2(3)
O6B C15B H15D 109.5
O6B C15B H15E 109.5
H15D C15B H15E 109.5
O6B C15B H15F 109.5
H15D C15B H15F 109.5
H15E C15B H15F 109.5

loop_
_geom_bond_atom_site_label_1
_geom_bond_atom_site_label_2
_geom_bond_distance
N1A C1A 1.355(4)
N1A C4A 1.464(4)
N1A C7A 1.470(5)
C1A O1A 1.224(4)
C1A C2A 1.522(5)
C2A O2A 1.414(4)
C2A C3A 1.521(4)
C2A H2AA 1.0000
O2A H2AB 0.8400
C3A O3A 1.407(4)
C3A C4A 1.530(5)
C3A H3AA 1.0000
O3A H3AB 0.8400
C4A O4A 1.406(4)
C4A C5A 1.567(5)
C5A C14A 1.492(5)
C5A C6A 1.527(5)
C5A H5AA 1.0000
C6A C7A 1.528(5)
C6A H6AA 0.9900
C6A H6AB 0.9900
C7A H7AA 0.9900
C7A H7AB 0.9900
O4A Si1A 1.630(3)
Si1A C8A 1.845(3)
Si1A C10A 1.859(4)
Si1A C9A 1.850(3)
C8A H8AA 0.9800
C8A H8AB 0.9800
C8A H8AC 0.9800
C9A H9AA 0.9800
C9A H9AB 0.9800
C9A H9AC 0.9800
C10A C13A 1.527(3)
C10A C12A 1.527(3)
C10A C11A 1.531(3)
C11A H11A 0.9800
C11A H11B 0.9800
C11A H11C 0.9800
C12A H12A 0.9800
C12A H12B 0.9800
C12A H12C 0.9800
C13A H13A 0.9800
C13A H13B 0.9800
C13A H13C 0.9800
C14A O5A 1.206(4)
C14A O6A 1.331(4)
O6A C15A 1.453(4)
C15A H15A 0.9800
C15A H15B 0.9800
C15A H15C 0.9800
N1B C1B 1.354(4)
N1B C4B 1.468(4)
N1B C7B 1.474(5)
C1B O1B 1.223(4)
C1B C2B 1.528(5)
C2B O2B 1.412(4)
C2B C3B 1.515(4)
C2B H2BA 1.0000
O2B H2BB 0.8400
C3B O3B 1.405(4)
C3B C4B 1.534(5)
C3B H3BA 1.0000
O3B H3BB 0.8400
C4B O4B 1.405(4)
C4B C5B 1.543(5)
C5B C14B 1.509(5)
C5B C6B 1.534(5)
C5B H5BA 1.0000
C6B C7B 1.532(5)
C6B H6BA 0.9900
C6B H6BB 0.9900
C7B H7BA 0.9900
C7B H7BB 0.9900
O4B Si1D 1.596(7)
O4B Si1B 1.641(3)
Si1B C9B 1.847(3)
Si1B C8B 1.849(3)
Si1B C10B 1.862(4)
C8B H8BA 0.9800
C8B H8BB 0.9800
C8B H8BC 0.9800
C9B H9BA 0.9800
C9B H9BB 0.9800
C9B H9BC 0.9800
C10B C13B 1.530(3)
C10B C11B 1.531(3)
C10B C12B 1.530(3)
C11B H11D 0.9800
C11B H11E 0.9800
C11B H11F 0.9800
C12B H12D 0.9800
C12B H12E 0.9800
C12B H12F 0.9800
C13B H13D 0.9800
C13B H13E 0.9800
C13B H13F 0.9800
Si1D C8D 1.847(4)
Si1D C9D 1.848(4)
Si1D C10D 1.860(4)
C8D H8BD 0.9800
C8D H8BE 0.9800
C8D H8BF 0.9800
C9D H9BD 0.9800
C9D H9BE 0.9800
C9D H9BF 0.9800
C10D C13D 1.529(3)
C10D C11D 1.530(3)
C10D C12D 1.530(3)
C11D H11G 0.9800
C11D H11H 0.9800
C11D H11I 0.9800
C12D H12G 0.9800
C12D H12H 0.9800
C12D H12I 0.9800
C13D H13G 0.9800
C13D H13H 0.9800
C13D H13I 0.9800
C14B O5B 1.212(4)
C14B O6B 1.329(4)
O6B C15B 1.444(5)
C15B H15D 0.9800
C15B H15E 0.9800
C15B H15F 0.9800

loop_
_geom_hbond_atom_site_label_D
_geom_hbond_atom_site_label_H
_geom_hbond_atom_site_label_A
_geom_hbond_distance_DH
_geom_hbond_distance_HA
_geom_hbond_distance_DA
_geom_hbond_angle_DHA
_geom_hbond_site_symmetry_A
O2A H2AB O1B 0.84 1.95 2.709(3) 150.3 3_655
O3A H3AB O2B 0.84 2.03 2.863(3) 175.4 .
O2B H2BB O1A 0.84 1.92 2.705(3) 155.0 3_645
O3B H3BB O2A 0.84 2.03 2.871(3) 175.2 .

loop_
_geom_torsion_atom_site_label_1
_geom_torsion_atom_site_label_2
_geom_torsion_atom_site_label_3
_geom_torsion_atom_site_label_4
_geom_torsion
C4A N1A C1A O1A 172.1(3)
C7A N1A C1A O1A 28.5(6)
C4A N1A C1A C2A -6.0(4)
C7A N1A C1A C2A -149.6(3)
O1A C1A C2A O2A -28.9(5)
N1A C1A C2A O2A 149.1(3)
O1A C1A C2A C3A -148.5(4)
N1A C1A C2A C3A 29.6(4)
O2A C2A C3A O3A 76.3(4)
C1A C2A C3A O3A -163.2(3)
O2A C2A C3A C4A -160.7(3)
C1A C2A C3A C4A -40.2(3)
C1A N1A C4A O4A 96.0(3)
C7A N1A C4A O4A -115.5(3)
C1A N1A C4A C3A -20.0(4)
C7A N1A C4A C3A 128.5(3)
C1A N1A C4A C5A -142.7(3)
C7A N1A C4A C5A 5.8(4)
O3A C3A C4A O4A 41.9(3)
C2A C3A C4A O4A -82.3(3)
O3A C3A C4A N1A 161.4(3)
C2A C3A C4A N1A 37.1(3)
O3A C3A C4A C5A -86.0(4)
C2A C3A C4A C5A 149.8(3)
O4A C4A C5A C14A -96.7(3)
N1A C4A C5A C14A 141.0(3)
C3A C4A C5A C14A 29.6(4)
O4A C4A C5A C6A 140.0(3)
N1A C4A C5A C6A 17.7(4)
C3A C4A C5A C6A -93.7(3)
C14A C5A C6A C7A -154.7(3)
C4A C5A C6A C7A -34.2(4)
C1A N1A C7A C6A 116.7(4)
C4A N1A C7A C6A -26.7(4)
C5A C6A C7A N1A 36.9(4)
N1A C4A O4A Si1A 36.0(4)
C3A C4A O4A Si1A 147.9(3)
C5A C4A O4A Si1A -80.8(4)
C4A O4A Si1A C8A -43.2(4)
C4A O4A Si1A C10A -163.6(3)
C4A O4A Si1A C9A 78.0(4)
O4A Si1A C10A C13A -58.8(3)
C8A Si1A C10A C13A -179.2(4)
C9A Si1A C10A C13A 59.1(4)
O4A Si1A C10A C12A -178.8(3)
C8A Si1A C10A C12A 60.8(3)
C9A Si1A C10A C12A -60.9(4)
O4A Si1A C10A C11A 60.6(3)
C8A Si1A C10A C11A -59.8(4)
C9A Si1A C10A C11A 178.5(4)
C6A C5A C14A O5A 32.6(5)
C4A C5A C14A O5A -83.8(4)
C6A C5A C14A O6A -148.9(3)
C4A C5A C14A O6A 94.7(3)
O5A C14A O6A C15A 5.5(5)
C5A C14A O6A C15A -173.0(3)
C4B N1B C1B O1B 171.1(3)
C7B N1B C1B O1B 31.2(5)
C4B N1B C1B C2B -7.9(4)
C7B N1B C1B C2B -147.8(3)
O1B C1B C2B O2B -29.3(5)
N1B C1B C2B O2B 149.7(3)
O1B C1B C2B C3B -148.4(4)
N1B C1B C2B C3B 30.6(3)
O2B C2B C3B O3B 77.5(4)
C1B C2B C3B O3B -163.1(3)
O2B C2B C3B C4B -159.5(3)
C1B C2B C3B C4B -40.1(3)
C1B N1B C4B O4B 98.3(3)
C7B N1B C4B O4B -117.1(3)
C1B N1B C4B C3B -17.9(4)
C7B N1B C4B C3B 126.7(3)
C1B N1B C4B C5B -140.3(3)
C7B N1B C4B C5B 4.3(4)
O3B C3B C4B O4B 41.2(4)
C2B C3B C4B O4B -83.3(3)
O3B C3B C4B N1B 160.6(3)
C2B C3B C4B N1B 36.1(3)
O3B C3B C4B C5B -87.4(4)
C2B C3B C4B C5B 148.2(3)
O4B C4B C5B C14B -94.9(4)
N1B C4B C5B C14B 142.9(3)
C3B C4B C5B C14B 32.0(4)
O4B C4B C5B C6B 141.7(3)
N1B C4B C5B C6B 19.6(3)
C3B C4B C5B C6B -91.3(3)
C14B C5B C6B C7B -156.8(3)
C4B C5B C6B C7B -35.4(4)
C1B N1B C7B C6B 113.6(3)
C4B N1B C7B C6B -26.2(4)
C5B C6B C7B N1B 36.9(4)
N1B C4B O4B Si1D 73.5(6)
C3B C4B O4B Si1D -174.7(5)
C5B C4B O4B Si1D -43.1(6)
N1B C4B O4B Si1B 20.3(5)
C3B C4B O4B Si1B 132.1(3)
C5B C4B O4B Si1B -96.3(4)
C4B O4B Si1B C9B 59.6(4)
Si1D O4B Si1B C9B -60.0(6)
C4B O4B Si1B C8B -63.2(4)
Si1D O4B Si1B C8B 177.2(6)
C4B O4B Si1B C10B 178.4(3)
Si1D O4B Si1B C10B 58.9(5)
O4B Si1B C10B C13B -65.2(3)
C9B Si1B C10B C13B 54.3(4)
C8B Si1B C10B C13B 176.1(3)
O4B Si1B C10B C11B 53.8(3)
C9B Si1B C10B C11B 173.3(3)
C8B Si1B C10B C11B -64.9(4)
O4B Si1B C10B C12B 174.3(3)
C9B Si1B C10B C12B -66.2(4)
C8B Si1B C10B C12B 55.5(3)
C4B O4B Si1D C8D 76.9(9)
Si1B O4B Si1D C8D 179.2(9)
C4B O4B Si1D C9D -43.6(9)
Si1B O4B Si1D C9D 58.7(8)
C4B O4B Si1D C10D -161.4(7)
Si1B O4B Si1D C10D -59.1(7)
O4B Si1D C10D C13D 58.1(13)
C8D Si1D C10D C13D -178.5(15)
C9D Si1D C10D C13D -56.6(16)
O4B Si1D C10D C11D -61.8(13)
C8D Si1D C10D C11D 61.5(15)
C9D Si1D C10D C11D -176.5(16)
O4B Si1D C10D C12D 178.2(13)
C8D Si1D C10D C12D -58.5(15)
C9D Si1D C10D C12D 63.5(16)
C6B C5B C14B O5B 33.1(5)
C4B C5B C14B O5B -84.8(4)
C6B C5B C14B O6B -150.7(3)
C4B C5B C14B O6B 91.5(3)
O5B C14B O6B C15B 5.0(5)
C5B C14B O6B C15B -171.3(3)
